data_4023282
loop_
_publ_author_name
'Andrew DeAngelis'
'Patricia Panne'
'Glenn P. A. Yap'
'Joseph M. Fox'

_publ_section_title
;
 Rh-Catalyzed Formation of Dioxolanes from \a-Alkyl Diazoesters:
 Diastereoselective Cycloadditions of Carbonyl Ylides with Selectivity
 over \b-Hydride Elimination
;
_journal_name_full 'Journal of Organic Chemistry'
_journal_page_first 1435
_journal_page_last 1439
_journal_paper_doi 10.1021/jo702308f
_journal_volume 73
_journal_year 2008
_chemical_formula_sum 'C33 H28 O4'
_chemical_formula_weight 488.55
_chemical_name_systematic
; 
 ? 
;
_space_group_IT_number 2
_symmetry_cell_setting triclinic
_symmetry_space_group_name_Hall '-P 1'
_symmetry_space_group_name_H-M 'P -1'
_atom_sites_solution_hydrogens geom
_atom_sites_solution_primary direct
_atom_sites_solution_secondary difmap
_audit_creation_method SHELXL-97
_cell_angle_alpha 95.456(6)
_cell_angle_beta 103.740(5)
_cell_angle_gamma 106.053(6)
_cell_formula_units_Z 4
_cell_length_a 10.876(4)
_cell_length_b 11.998(4)
_cell_length_c 21.376(7)
_cell_measurement_reflns_used 973
_cell_measurement_temperature 160(2)
_cell_measurement_theta_max 21.76
_cell_measurement_theta_min 2.25
_cell_volume 2565.1(14)
_computing_cell_refinement 'SAINT (Bruker, 2002)'
_computing_data_collection 'SMART (Bruker, 2002)'
_computing_data_reduction SAINT
_computing_molecular_graphics 'SHELXTL (Sheldrick, 2001)'
_computing_publication_material SHELXTL
_computing_structure_refinement 'SHELXL-97 (Sheldrick, 1997)'
_computing_structure_solution 'SHELXS-97 (Sheldrick, 1990)'
_diffrn_ambient_temperature 160(2)
_diffrn_detector_area_resol_mean 836.6
_diffrn_measured_fraction_theta_full 0.996
_diffrn_measured_fraction_theta_max 0.996
_diffrn_measurement_device_type 'Bruker AXS APEX diffractometer'
_diffrn_measurement_method \w
_diffrn_radiation_monochromator graphite
_diffrn_radiation_source 'fine-focus sealed tube'
_diffrn_radiation_type MoK\a
_diffrn_radiation_wavelength 0.71073
_diffrn_reflns_av_R_equivalents 0.0486
_diffrn_reflns_av_sigmaI/netI 0.0534
_diffrn_reflns_limit_h_max 12
_diffrn_reflns_limit_h_min -12
_diffrn_reflns_limit_k_max 14
_diffrn_reflns_limit_k_min -14
_diffrn_reflns_limit_l_max 25
_diffrn_reflns_limit_l_min -25
_diffrn_reflns_number 24189
_diffrn_reflns_theta_full 25.00
_diffrn_reflns_theta_max 25.00
_diffrn_reflns_theta_min 1.79
_diffrn_standards_decay_% 1
_diffrn_standards_interval_count 0
_diffrn_standards_interval_time 0
_diffrn_standards_number 0
_exptl_absorpt_coefficient_mu 0.082
_exptl_absorpt_correction_T_max 0.9848
_exptl_absorpt_correction_T_min 0.9708
_exptl_absorpt_correction_type multi-scan
_exptl_absorpt_process_details 'SADABS (Sheldrick, 2003)'
_exptl_crystal_colour colorless
_exptl_crystal_density_diffrn 1.265
_exptl_crystal_density_method 'not measured'
_exptl_crystal_description block
_exptl_crystal_F_000 1032
_exptl_crystal_size_max 0.36
_exptl_crystal_size_mid 0.25
_exptl_crystal_size_min 0.19
_refine_diff_density_max 0.746
_refine_diff_density_min -0.360
_refine_diff_density_rms 0.053
_refine_ls_extinction_method none
_refine_ls_goodness_of_fit_ref 1.025
_refine_ls_hydrogen_treatment constr
_refine_ls_matrix_type full
_refine_ls_number_parameters 690
_refine_ls_number_reflns 9002
_refine_ls_number_restraints 14
_refine_ls_restrained_S_all 1.066
_refine_ls_R_factor_all 0.1240
_refine_ls_R_factor_gt 0.0869
_refine_ls_shift/su_max 0.001
_refine_ls_shift/su_mean 0.000
_refine_ls_structure_factor_coef Fsqd
_refine_ls_weighting_details 'calc w=1/[\s^2^(Fo^2^)+(0.2700P)^2^] where P=(Fo^2^+2Fc^2^)/3'
_refine_ls_weighting_scheme calc
_refine_ls_wR_factor_gt 0.2979
_refine_ls_wR_factor_ref 0.3690
_reflns_number_gt 5474
_reflns_number_total 9002
_reflns_threshold_expression >2sigma(I)
_cod_data_source_file jo702308f-File007.cif
_cod_data_source_block joef048
_cod_depositor_comments
;
The following automatic conversions were performed:
'_symmetry_cell_setting' value 'Triclinic' changed to 'triclinic'
according to '/home/saulius/struct/CIF-dictionaries/cif_core.dic'
dictionary named 'cif_core.dic' version 2.4.1 from 2010-06-29.

Automatic conversion script
Id: cif_fix_enum 1527 2010-12-29 10:47:43Z saulius 
;
_cod_database_code 4023282

loop_
_symmetry_equiv_pos_as_xyz
'x, y, z'
'-x, -y, -z'

loop_
_atom_site_label
_atom_site_type_symbol
_atom_site_fract_x
_atom_site_fract_y
_atom_site_fract_z
_atom_site_U_iso_or_equiv
_atom_site_adp_type
_atom_site_occupancy
_atom_site_symmetry_multiplicity
_atom_site_calc_flag
_atom_site_refinement_flags
_atom_site_disorder_assembly
_atom_site_disorder_group
C1 C 0.4238(6) 0.8392(4) 0.2798(2) 0.0844(14) Uani 1 1 d . . .
H1A H 0.4942 0.8547 0.3222 0.101 Uiso 1 1 calc R . .
C2 C 0.4187(5) 0.6575(4) 0.2385(2) 0.0837(14) Uani 1 1 d . . .
H2A H 0.4867 0.6430 0.2747 0.100 Uiso 1 1 calc R . .
C3 C 0.4890(5) 0.8503(4) 0.2212(2) 0.0777(12) Uani 1 1 d . . .
C4 C 0.3304(6) 0.9146(4) 0.2846(2) 0.0787(13) Uani 1 1 d . . .
C5 C 0.2025(5) 0.8834(4) 0.2401(2) 0.0810(12) Uani 1 1 d . . .
H5A H 0.1709 0.8134 0.2084 0.097 Uiso 1 1 calc R . .
C6 C 0.1250(6) 0.9544(4) 0.2429(3) 0.0898(14) Uani 1 1 d . . .
H6A H 0.0396 0.9344 0.2126 0.108 Uiso 1 1 calc R . .
C7 C 0.1690(6) 1.0541(4) 0.2890(2) 0.0856(14) Uani 1 1 d . . .
C8 C 0.0839(7) 1.1311(5) 0.2923(3) 0.1043(18) Uani 1 1 d . . .
H8A H -0.0031 1.1113 0.2633 0.125 Uiso 1 1 calc R . .
C9 C 0.1336(8) 1.2296(5) 0.3373(3) 0.119(2) Uani 1 1 d . . .
H9A H 0.0811 1.2802 0.3405 0.143 Uiso 1 1 calc R . .
C10 C 0.2597(9) 1.2581(6) 0.3789(3) 0.132(3) Uani 1 1 d . . .
H10A H 0.2918 1.3297 0.4093 0.159 Uiso 1 1 calc R . .
C11 C 0.3403(8) 1.1910(5) 0.3791(3) 0.122(2) Uani 1 1 d . . .
H11A H 0.4255 1.2132 0.4099 0.147 Uiso 1 1 calc R . .
C12 C 0.2971(6) 1.0909(4) 0.3342(2) 0.0841(13) Uani 1 1 d . . .
C13 C 0.3768(6) 1.0104(4) 0.3294(2) 0.0870(14) Uani 1 1 d . . .
H13A H 0.4626 1.0279 0.3591 0.104 Uiso 1 1 calc R . .
C14 C 0.3298(5) 0.5421(4) 0.1975(2) 0.0782(13) Uani 1 1 d . . .
C15 C 0.3068(7) 0.4397(5) 0.2252(3) 0.1026(18) Uani 1 1 d . . .
H15A H 0.3476 0.4442 0.2703 0.123 Uiso 1 1 calc R . .
C16 C 0.2273(7) 0.3341(5) 0.1889(3) 0.1070(19) Uani 1 1 d . . .
H16A H 0.2132 0.2658 0.2086 0.128 Uiso 1 1 calc R . .
C17 C 0.1662(5) 0.3255(5) 0.1223(3) 0.0906(15) Uani 1 1 d . . .
C18 C 0.0836(6) 0.2155(6) 0.0830(3) 0.1078(18) Uani 1 1 d . . .
H18A H 0.0714 0.1455 0.1015 0.129 Uiso 1 1 calc R . .
C19 C 0.0223(6) 0.2110(8) 0.0191(4) 0.119(2) Uani 1 1 d . . .
H19A H -0.0346 0.1378 -0.0066 0.143 Uiso 1 1 calc R . .
C20 C 0.0420(6) 0.3139(9) -0.0100(3) 0.113(2) Uani 1 1 d . . .
H20A H -0.0016 0.3091 -0.0548 0.135 Uiso 1 1 calc R . .
C21 C 0.1229(5) 0.4189(6) 0.0261(2) 0.0919(16) Uani 1 1 d . . .
H21A H 0.1378 0.4873 0.0063 0.110 Uiso 1 1 calc R . .
C22 C 0.1853(5) 0.4270(5) 0.0933(2) 0.0800(13) Uani 1 1 d . . .
C23 C 0.2689(4) 0.5366(5) 0.1326(2) 0.0757(13) Uani 1 1 d . . .
H23A H 0.2827 0.6062 0.1139 0.091 Uiso 1 1 calc R . .
C24 C 0.6357(6) 0.9300(5) 0.2442(3) 0.0953(16) Uani 1 1 d . . .
H24A H 0.6387 1.0099 0.2626 0.114 Uiso 1 1 calc R . .
H24B H 0.6855 0.8985 0.2795 0.114 Uiso 1 1 calc R . .
C25 C 0.7037(5) 0.9388(5) 0.1899(3) 0.0935(15) Uani 1 1 d . . .
C26 C 0.7241(7) 1.0367(7) 0.1606(4) 0.137(3) Uani 1 1 d . . .
H26A H 0.6975 1.1014 0.1750 0.165 Uiso 1 1 calc R . .
C27 C 0.7848(8) 1.0409(8) 0.1093(5) 0.162(4) Uani 1 1 d . . .
H27A H 0.8001 1.1091 0.0894 0.195 Uiso 1 1 calc R . .
C28 C 0.8212(6) 0.9486(9) 0.0882(4) 0.134(3) Uani 1 1 d . . .
H28A H 0.8617 0.9522 0.0534 0.161 Uiso 1 1 calc R . .
C29 C 0.8011(5) 0.8524(7) 0.1158(3) 0.1021(18) Uani 1 1 d . . .
H29A H 0.8267 0.7876 0.1005 0.123 Uiso 1 1 calc R . .
C30 C 0.7431(4) 0.8471(5) 0.1666(3) 0.0877(14) Uani 1 1 d . . .
H30A H 0.7300 0.7784 0.1861 0.105 Uiso 1 1 calc R . .
C31 C 0.4064(6) 0.8904(5) 0.1660(3) 0.0897(15) Uani 1 1 d D A .
C34 C 0.9390(4) 0.6322(4) 0.26045(17) 0.0630(10) Uani 1 1 d . B .
H34A H 1.0241 0.6795 0.2530 0.076 Uiso 1 1 calc R . .
C35 C 0.9505(4) 0.7607(4) 0.34476(17) 0.0625(10) Uani 1 1 d . B .
H35A H 1.0371 0.8180 0.3449 0.075 Uiso 1 1 calc R . .
C36 C 0.9745(4) 0.5772(3) 0.32360(16) 0.0620(10) Uani 1 1 d D . .
C37 C 0.8574(4) 0.5469(4) 0.19781(17) 0.0659(10) Uani 1 1 d . . .
C38 C 0.7275(4) 0.5278(4) 0.17311(18) 0.0647(10) Uani 1 1 d . B .
H38A H 0.6821 0.5673 0.1958 0.078 Uiso 1 1 calc R . .
C39 C 0.6542(4) 0.4479(4) 0.11216(19) 0.0628(10) Uani 1 1 d . . .
C40 C 0.5200(5) 0.4313(5) 0.0842(2) 0.0875(14) Uani 1 1 d . B .
H40A H 0.4732 0.4710 0.1058 0.105 Uiso 1 1 calc R . .
C41 C 0.4548(5) 0.3571(5) 0.0252(3) 0.0931(15) Uani 1 1 d . . .
H41A H 0.3628 0.3449 0.0063 0.112 Uiso 1 1 calc R B .
C42 C 0.5242(4) 0.2998(5) -0.0071(2) 0.0822(13) Uani 1 1 d . B .
H42A H 0.4796 0.2514 -0.0486 0.099 Uiso 1 1 calc R . .
C43 C 0.6535(4) 0.3127(4) 0.0201(2) 0.0746(12) Uani 1 1 d . . .
H43A H 0.6981 0.2709 -0.0018 0.090 Uiso 1 1 calc R B .
C44 C 0.7249(4) 0.3889(4) 0.08191(18) 0.0624(10) Uani 1 1 d . B .
C45 C 0.8603(4) 0.4095(5) 0.1089(2) 0.0821(14) Uani 1 1 d . . .
H45A H 0.9069 0.3690 0.0876 0.098 Uiso 1 1 calc R B .
C46 C 0.9265(4) 0.4868(4) 0.16532(18) 0.0753(12) Uani 1 1 d . B .
H46A H 1.0192 0.5008 0.1832 0.090 Uiso 1 1 calc R . .
C47 C 0.8770(4) 0.8209(4) 0.38054(17) 0.0647(11) Uani 1 1 d . . .
C48 C 0.9216(4) 0.9403(4) 0.39853(18) 0.0690(11) Uani 1 1 d . . .
H48A H 0.9992 0.9845 0.3884 0.083 Uiso 1 1 calc R . .
C49 C 0.8531(5) 1.0003(4) 0.43258(19) 0.0791(14) Uani 1 1 d . . .
C50 C 0.8986(6) 1.1252(5) 0.4504(2) 0.1033(19) Uani 1 1 d . . .
H50A H 0.9747 1.1710 0.4397 0.124 Uiso 1 1 calc R . .
C51 C 0.8294(9) 1.1784(7) 0.4837(3) 0.127(3) Uani 1 1 d . . .
H51A H 0.8574 1.2617 0.4953 0.152 Uiso 1 1 calc R . .
C52 C 0.7192(11) 1.1111(9) 0.5005(3) 0.146(3) Uani 1 1 d . . .
H52A H 0.6734 1.1490 0.5238 0.175 Uiso 1 1 calc R . .
C53 C 0.6772(9) 0.9937(7) 0.4841(3) 0.134(3) Uani 1 1 d . . .
H53A H 0.6034 0.9499 0.4973 0.161 Uiso 1 1 calc R . .
C54 C 0.7394(6) 0.9322(5) 0.4475(2) 0.0933(16) Uani 1 1 d . . .
C55 C 0.6973(6) 0.8096(5) 0.4286(3) 0.0979(17) Uani 1 1 d . . .
H55A H 0.6216 0.7637 0.4396 0.117 Uiso 1 1 calc R . .
C56 C 0.7610(5) 0.7548(4) 0.3951(2) 0.0757(12) Uani 1 1 d . . .
H56A H 0.7278 0.6718 0.3813 0.091 Uiso 1 1 calc R . .
C57 C 1.1081(6) 0.5588(5) 0.3334(2) 0.0916(16) Uani 1 1 d . B .
H57A H 1.1670 0.6259 0.3203 0.110 Uiso 1 1 calc R . .
H57B H 1.0972 0.4870 0.3030 0.110 Uiso 1 1 calc R . .
C58 C 1.1795(5) 0.5466(4) 0.40165(18) 0.0705(12) Uani 1 1 d . . .
C59 C 1.3159(6) 0.5956(4) 0.4229(2) 0.0780(13) Uani 1 1 d . B .
H59A H 1.3618 0.6380 0.3956 0.094 Uiso 1 1 calc R . .
C60 C 1.3873(6) 0.5837(4) 0.4840(2) 0.0857(14) Uani 1 1 d . . .
H60A H 1.4812 0.6185 0.4983 0.103 Uiso 1 1 calc R B .
C61 C 1.3219(6) 0.5217(4) 0.5237(2) 0.0810(13) Uani 1 1 d . B .
H61A H 1.3705 0.5122 0.5650 0.097 Uiso 1 1 calc R . .
C62 C 1.1849(5) 0.4733(4) 0.50309(19) 0.0709(12) Uani 1 1 d . . .
H62A H 1.1388 0.4319 0.5306 0.085 Uiso 1 1 calc R B .
C63 C 1.1151(5) 0.4854(4) 0.44241(19) 0.0726(12) Uani 1 1 d . B .
H63A H 1.0211 0.4510 0.4284 0.087 Uiso 1 1 calc R . .
C32 C 0.3430(10) 1.0439(9) 0.1222(5) 0.120(3) Uani 0.791(11) 1 d PD A 1
H32A H 0.2554 0.9823 0.1055 0.145 Uiso 0.791(11) 1 calc PR A 1
H32B H 0.3287 1.1152 0.1426 0.145 Uiso 0.791(11) 1 calc PR A 1
C33 C 0.3946(13) 1.0692(14) 0.0718(6) 0.208(7) Uani 0.791(11) 1 d PD A 1
H33A H 0.4074 1.1523 0.0685 0.312 Uiso 0.791(11) 1 calc PR A 1
H33B H 0.3333 1.0197 0.0311 0.312 Uiso 0.791(11) 1 calc PR A 1
H33C H 0.4804 1.0539 0.0792 0.312 Uiso 0.791(11) 1 calc PR A 1
C64 C 0.8643(8) 0.4671(6) 0.3204(2) 0.141(3) Uani 0.537(4) 1 d PD B 1
C65 C 0.6762(13) 0.3265(9) 0.3223(7) 0.121(3) Uani 0.537(4) 1 d PD B 1
H65A H 0.6127 0.3310 0.3482 0.145 Uiso 0.537(4) 1 calc PR B 1
H65B H 0.7258 0.2738 0.3406 0.145 Uiso 0.537(4) 1 calc PR B 1
C66 C 0.593(3) 0.2690(16) 0.2484(9) 0.181(9) Uani 0.537(4) 1 d PD B 1
H66A H 0.5414 0.1872 0.2467 0.272 Uiso 0.537(4) 1 calc PR B 1
H66B H 0.6548 0.2710 0.2213 0.272 Uiso 0.537(4) 1 calc PR B 1
H66C H 0.5331 0.3136 0.2319 0.272 Uiso 0.537(4) 1 calc PR B 1
O7 O 0.9122(7) 0.3659(5) 0.2961(3) 0.0801(13) Uani 0.537(4) 1 d PD B 1
O8 O 0.7742(6) 0.4488(6) 0.3310(3) 0.0791(15) Uani 0.537(4) 1 d PD B 1
C32' C 0.427(4) 1.084(3) 0.1239(19) 0.120(3) Uani 0.209(11) 1 d PD A 2
H32C H 0.5057 1.1551 0.1377 0.145 Uiso 0.209(11) 1 calc PR A 2
H32D H 0.4216 1.0440 0.0801 0.145 Uiso 0.209(11) 1 calc PR A 2
C33' C 0.316(4) 1.109(6) 0.125(2) 0.208(7) Uani 0.209(11) 1 d PD A 2
H33D H 0.3009 1.1621 0.0937 0.312 Uiso 0.209(11) 1 calc PR A 2
H33E H 0.3238 1.1469 0.1687 0.312 Uiso 0.209(11) 1 calc PR A 2
H33F H 0.2404 1.0361 0.1121 0.312 Uiso 0.209(11) 1 calc PR A 2
C64' C 0.8643(8) 0.4671(6) 0.3204(2) 0.141(3) Uani 0.463(4) 1 d PD B 2
C65' C 0.7194(14) 0.2734(10) 0.3015(8) 0.121(3) Uani 0.463(4) 1 d PD B 2
H65C H 0.7237 0.2555 0.3461 0.145 Uiso 0.463(4) 1 calc PR B 2
H65D H 0.7155 0.2021 0.2727 0.145 Uiso 0.463(4) 1 calc PR B 2
C66' C 0.593(3) 0.3161(19) 0.2741(11) 0.181(9) Uani 0.463(4) 1 d PD B 2
H66D H 0.5117 0.2489 0.2640 0.272 Uiso 0.463(4) 1 calc PR B 2
H66E H 0.6006 0.3487 0.2344 0.272 Uiso 0.463(4) 1 calc PR B 2
H66F H 0.5896 0.3766 0.3072 0.272 Uiso 0.463(4) 1 calc PR B 2
O7' O 0.7454(8) 0.5025(6) 0.3384(3) 0.0801(13) Uani 0.463(4) 1 d PD B 2
O8' O 0.8423(8) 0.3788(7) 0.3024(4) 0.0791(15) Uani 0.463(4) 1 d PD B 2
O1 O 0.4833(3) 0.7319(3) 0.20126(14) 0.0788(9) Uani 1 1 d . . .
O2 O 0.3445(4) 0.7201(3) 0.26547(15) 0.0875(10) Uani 1 1 d . . .
O3 O 0.3181(4) 0.8178(4) 0.11897(19) 0.1020(12) Uani 1 1 d D . .
O4 O 0.4320(4) 1.0021(3) 0.17279(18) 0.1034(12) Uani 1 1 d D . .
O5 O 0.9734(3) 0.6621(2) 0.37327(11) 0.0644(7) Uani 1 1 d . B .
O6 O 0.8740(3) 0.7115(2) 0.28010(11) 0.0653(7) Uani 1 1 d . . .

loop_
_atom_site_aniso_label
_atom_site_aniso_U_11
_atom_site_aniso_U_22
_atom_site_aniso_U_33
_atom_site_aniso_U_23
_atom_site_aniso_U_13
_atom_site_aniso_U_12
C1 0.146(4) 0.085(3) 0.063(3) 0.036(2) 0.050(3) 0.073(3)
C2 0.131(4) 0.102(3) 0.058(2) 0.035(2) 0.039(3) 0.082(3)
C3 0.103(3) 0.102(3) 0.058(2) 0.032(2) 0.032(2) 0.064(3)
C4 0.130(4) 0.064(2) 0.056(2) 0.021(2) 0.041(3) 0.036(3)
C5 0.107(4) 0.075(3) 0.070(3) 0.015(2) 0.029(3) 0.039(3)
C6 0.112(4) 0.088(3) 0.079(3) 0.014(3) 0.032(3) 0.041(3)
C7 0.146(5) 0.069(3) 0.056(3) 0.012(2) 0.045(3) 0.041(3)
C8 0.171(5) 0.112(4) 0.069(3) 0.025(3) 0.040(3) 0.096(4)
C9 0.212(7) 0.122(5) 0.067(3) 0.019(3) 0.032(4) 0.124(5)
C10 0.233(9) 0.098(4) 0.083(4) 0.017(3) 0.026(5) 0.093(5)
C11 0.195(7) 0.085(4) 0.082(4) 0.014(3) 0.011(4) 0.059(4)
C12 0.118(4) 0.085(3) 0.059(3) 0.027(2) 0.019(3) 0.046(3)
C13 0.124(4) 0.089(3) 0.059(3) 0.027(2) 0.021(3) 0.048(3)
C14 0.113(3) 0.098(3) 0.060(2) 0.023(2) 0.039(2) 0.073(3)
C15 0.169(5) 0.105(4) 0.068(3) 0.030(3) 0.039(3) 0.086(4)
C16 0.171(6) 0.093(4) 0.079(4) 0.015(3) 0.036(4) 0.074(4)
C17 0.106(4) 0.115(4) 0.081(3) 0.015(3) 0.041(3) 0.069(3)
C18 0.125(5) 0.122(5) 0.093(4) 0.004(4) 0.042(4) 0.060(4)
C19 0.099(4) 0.160(6) 0.106(5) -0.013(5) 0.049(4) 0.048(4)
C20 0.071(3) 0.208(7) 0.076(4) 0.009(5) 0.034(3) 0.063(4)
C21 0.067(3) 0.162(5) 0.068(3) 0.023(3) 0.031(2) 0.057(3)
C22 0.079(3) 0.129(4) 0.067(3) 0.021(3) 0.042(2) 0.067(3)
C23 0.085(3) 0.117(4) 0.061(2) 0.027(3) 0.037(2) 0.069(3)
C24 0.131(5) 0.109(4) 0.075(3) 0.037(3) 0.037(3) 0.070(3)
C25 0.089(3) 0.129(4) 0.090(3) 0.042(3) 0.031(3) 0.064(3)
C26 0.161(6) 0.151(6) 0.187(7) 0.098(5) 0.116(6) 0.105(5)
C27 0.170(7) 0.214(8) 0.209(9) 0.137(7) 0.124(7) 0.133(7)
C28 0.106(4) 0.233(9) 0.115(5) 0.068(6) 0.054(4) 0.101(5)
C29 0.063(3) 0.154(5) 0.092(4) 0.006(4) 0.011(3) 0.053(3)
C30 0.065(3) 0.121(4) 0.085(3) 0.019(3) 0.009(2) 0.051(3)
C31 0.122(4) 0.116(4) 0.077(3) 0.051(3) 0.052(3) 0.076(4)
C34 0.084(3) 0.080(2) 0.0397(19) 0.0157(17) 0.0200(18) 0.044(2)
C35 0.077(2) 0.078(2) 0.0430(19) 0.0136(17) 0.0150(17) 0.041(2)
C36 0.094(3) 0.069(2) 0.0337(18) 0.0073(16) 0.0207(18) 0.039(2)
C37 0.082(3) 0.091(3) 0.041(2) 0.0233(19) 0.0242(19) 0.042(2)
C38 0.084(3) 0.083(3) 0.048(2) 0.0170(19) 0.0283(19) 0.048(2)
C39 0.066(2) 0.087(3) 0.060(2) 0.030(2) 0.0323(19) 0.044(2)
C40 0.081(3) 0.124(4) 0.079(3) 0.012(3) 0.031(3) 0.060(3)
C41 0.072(3) 0.128(4) 0.084(3) 0.001(3) 0.019(3) 0.046(3)
C42 0.069(3) 0.109(3) 0.070(3) 0.011(3) 0.016(2) 0.034(2)
C43 0.077(3) 0.110(3) 0.054(2) 0.014(2) 0.029(2) 0.046(2)
C44 0.073(2) 0.089(3) 0.048(2) 0.0212(19) 0.0303(18) 0.047(2)
C45 0.083(3) 0.137(4) 0.052(2) 0.014(2) 0.028(2) 0.067(3)
C46 0.083(3) 0.119(3) 0.037(2) 0.008(2) 0.0173(19) 0.053(3)
C47 0.083(3) 0.090(3) 0.0359(18) 0.0148(18) 0.0098(17) 0.055(2)
C48 0.078(3) 0.090(3) 0.042(2) 0.0037(19) 0.0005(18) 0.047(2)
C49 0.112(4) 0.097(3) 0.038(2) 0.004(2) 0.002(2) 0.066(3)
C50 0.134(4) 0.111(4) 0.055(3) -0.020(3) -0.017(3) 0.072(3)
C51 0.205(8) 0.133(5) 0.052(3) -0.017(3) -0.013(4) 0.117(6)
C52 0.263(10) 0.175(7) 0.087(4) 0.040(4) 0.077(5) 0.175(7)
C53 0.216(7) 0.171(6) 0.109(5) 0.064(4) 0.093(5) 0.154(6)
C54 0.143(5) 0.128(4) 0.061(3) 0.043(3) 0.043(3) 0.103(4)
C55 0.128(4) 0.127(4) 0.101(4) 0.065(3) 0.070(3) 0.092(4)
C56 0.095(3) 0.095(3) 0.069(3) 0.041(2) 0.037(2) 0.060(3)
C57 0.135(4) 0.142(4) 0.050(2) 0.038(3) 0.042(2) 0.104(4)
C58 0.116(4) 0.085(3) 0.042(2) 0.0193(19) 0.031(2) 0.071(3)
C59 0.129(4) 0.068(2) 0.051(2) 0.0132(19) 0.030(2) 0.047(3)
C60 0.116(4) 0.078(3) 0.052(2) 0.010(2) 0.011(2) 0.024(3)
C61 0.122(4) 0.078(3) 0.043(2) 0.011(2) 0.011(2) 0.041(3)
C62 0.113(4) 0.075(3) 0.046(2) 0.0195(19) 0.028(2) 0.055(3)
C63 0.107(3) 0.092(3) 0.048(2) 0.020(2) 0.031(2) 0.069(3)
C32 0.114(7) 0.123(6) 0.129(6) 0.085(5) 0.014(6) 0.039(5)
C33 0.206(11) 0.302(15) 0.161(10) 0.183(11) 0.055(8) 0.096(11)
C64 0.226(9) 0.104(5) 0.034(3) 0.018(3) -0.008(4) -0.010(6)
C65 0.137(8) 0.074(6) 0.123(8) -0.036(5) 0.024(6) 0.015(5)
C66 0.233(11) 0.109(14) 0.089(14) 0.015(8) -0.059(12) -0.038(13)
O7 0.118(4) 0.081(3) 0.064(3) 0.005(2) 0.035(3) 0.060(3)
O8 0.091(3) 0.082(3) 0.077(3) -0.001(2) 0.034(3) 0.043(3)
C32' 0.114(7) 0.123(6) 0.129(6) 0.085(5) 0.014(6) 0.039(5)
C33' 0.206(11) 0.302(15) 0.161(10) 0.183(11) 0.055(8) 0.096(11)
C64' 0.226(9) 0.104(5) 0.034(3) 0.018(3) -0.008(4) -0.010(6)
C65' 0.137(8) 0.074(6) 0.123(8) -0.036(5) 0.024(6) 0.015(5)
C66' 0.233(11) 0.109(14) 0.089(14) 0.015(8) -0.059(12) -0.038(13)
O7' 0.118(4) 0.081(3) 0.064(3) 0.005(2) 0.035(3) 0.060(3)
O8' 0.091(3) 0.082(3) 0.077(3) -0.001(2) 0.034(3) 0.043(3)
O1 0.104(2) 0.100(2) 0.0643(18) 0.0261(16) 0.0373(16) 0.0656(18)
O2 0.154(3) 0.085(2) 0.0728(19) 0.0387(16) 0.066(2) 0.077(2)
O3 0.132(3) 0.135(3) 0.073(2) 0.042(2) 0.034(2) 0.081(3)
O4 0.139(3) 0.113(3) 0.100(3) 0.067(2) 0.049(2) 0.074(2)
O5 0.0863(18) 0.0888(18) 0.0362(12) 0.0112(12) 0.0150(12) 0.0573(15)
O6 0.0839(18) 0.0884(18) 0.0382(13) 0.0161(12) 0.0170(12) 0.0482(15)

loop_
_atom_type_symbol
_atom_type_description
_atom_type_scat_dispersion_real
_atom_type_scat_dispersion_imag
_atom_type_scat_source
C C 0.0033 0.0016 'International Tables Vol C Tables 4.2.6.8 and 6.1.1.4'
H H 0.0000 0.0000 'International Tables Vol C Tables 4.2.6.8 and 6.1.1.4'
O O 0.0106 0.0060 'International Tables Vol C Tables 4.2.6.8 and 6.1.1.4'

loop_
_geom_angle_atom_site_label_1
_geom_angle_atom_site_label_2
_geom_angle_atom_site_label_3
_geom_angle
_geom_angle_site_symmetry_1
_geom_angle_site_symmetry_3
_geom_angle_publ_flag
O2 C1 C4 107.2(4) . . ?
O2 C1 C3 102.4(3) . . ?
C4 C1 C3 116.2(3) . . ?
O1 C2 O2 105.7(3) . . ?
O1 C2 C14 111.6(4) . . ?
O2 C2 C14 111.2(4) . . ?
O1 C3 C31 109.5(4) . . ?
O1 C3 C24 109.9(4) . . ?
C31 C3 C24 112.4(4) . . ?
O1 C3 C1 102.1(3) . . ?
C31 C3 C1 110.9(4) . . ?
C24 C3 C1 111.5(4) . . ?
C13 C4 C5 121.8(5) . . ?
C13 C4 C1 117.6(5) . . ?
C5 C4 C1 120.5(4) . . ?
C6 C5 C4 119.4(4) . . ?
C5 C6 C7 120.6(5) . . ?
C6 C7 C12 122.5(5) . . ?
C6 C7 C8 120.5(5) . . ?
C12 C7 C8 117.0(4) . . ?
C9 C8 C7 117.9(6) . . ?
C8 C9 C10 120.8(5) . . ?
C11 C10 C9 124.0(6) . . ?
C10 C11 C12 118.3(7) . . ?
C11 C12 C7 121.9(5) . . ?
C11 C12 C13 123.3(5) . . ?
C7 C12 C13 114.8(4) . . ?
C4 C13 C12 120.8(5) . . ?
C23 C14 C15 119.7(5) . . ?
C23 C14 C2 120.1(4) . . ?
C15 C14 C2 120.3(4) . . ?
C16 C15 C14 121.2(5) . . ?
C15 C16 C17 120.3(6) . . ?
C16 C17 C22 119.8(5) . . ?
C16 C17 C18 121.3(6) . . ?
C22 C17 C18 118.9(5) . . ?
C19 C18 C17 119.7(7) . . ?
C18 C19 C20 121.2(7) . . ?
C21 C20 C19 120.0(6) . . ?
C20 C21 C22 120.2(6) . . ?
C17 C22 C21 120.1(5) . . ?
C17 C22 C23 118.7(4) . . ?
C21 C22 C23 121.3(5) . . ?
C14 C23 C22 120.3(5) . . ?
C25 C24 C3 113.2(4) . . ?
C26 C25 C30 117.6(5) . . ?
C26 C25 C24 121.1(5) . . ?
C30 C25 C24 121.2(5) . . ?
C25 C26 C27 119.7(7) . . ?
C28 C27 C26 120.3(7) . . ?
C29 C28 C27 120.7(7) . . ?
C28 C29 C30 119.8(6) . . ?
C29 C30 C25 121.8(6) . . ?
O3 C31 O4 124.5(5) . . ?
O3 C31 C3 121.8(5) . . ?
O4 C31 C3 113.6(5) . . ?
O6 C34 C37 113.2(3) . . ?
O6 C34 C36 102.2(3) . . ?
C37 C34 C36 116.7(3) . . ?
O6 C35 O5 104.4(3) . . ?
O6 C35 C47 111.1(3) . . ?
O5 C35 C47 111.4(3) . . ?
O5 C36 C57 112.1(3) . . ?
O5 C36 C64 107.4(4) . . ?
C57 C36 C64 113.6(5) . . ?
O5 C36 C34 102.7(3) . . ?
C57 C36 C34 110.8(3) . . ?
C64 C36 C34 109.7(4) . . ?
C38 C37 C46 120.3(4) . . ?
C38 C37 C34 123.0(3) . . ?
C46 C37 C34 116.7(4) . . ?
C37 C38 C39 121.1(3) . . ?
C40 C39 C44 121.1(4) . . ?
C40 C39 C38 121.8(4) . . ?
C44 C39 C38 117.1(3) . . ?
C41 C40 C39 120.0(4) . . ?
C40 C41 C42 120.1(4) . . ?
C43 C42 C41 120.7(5) . . ?
C42 C43 C44 120.8(4) . . ?
C45 C44 C39 120.8(4) . . ?
C45 C44 C43 121.9(3) . . ?
C39 C44 C43 117.2(3) . . ?
C46 C45 C44 120.6(4) . . ?
C45 C46 C37 120.1(4) . . ?
C48 C47 C56 119.7(4) . . ?
C48 C47 C35 119.8(4) . . ?
C56 C47 C35 120.5(4) . . ?
C47 C48 C49 121.0(5) . . ?
C54 C49 C50 121.0(5) . . ?
C54 C49 C48 118.1(4) . . ?
C50 C49 C48 120.9(5) . . ?
C51 C50 C49 118.5(7) . . ?
C50 C51 C52 120.8(7) . . ?
C53 C52 C51 120.7(6) . . ?
C52 C53 C54 122.2(8) . . ?
C55 C54 C49 119.2(4) . . ?
C55 C54 C53 124.0(6) . . ?
C49 C54 C53 116.8(6) . . ?
C56 C55 C54 122.0(5) . . ?
C55 C56 C47 120.0(5) . . ?
C36 C57 C58 117.8(3) . . ?
C59 C58 C63 118.5(4) . . ?
C59 C58 C57 118.1(4) . . ?
C63 C58 C57 123.4(5) . . ?
C58 C59 C60 120.7(4) . . ?
C61 C60 C59 120.1(5) . . ?
C60 C61 C62 119.6(4) . . ?
C61 C62 C63 119.9(4) . . ?
C62 C63 C58 121.2(5) . . ?
C33 C32 O4 112.0(9) . . ?
O8 C64 C36 135.1(8) . . ?
O8 C64 O7 120.1(8) . . ?
C36 C64 O7 104.8(6) . . ?
O8 C65 C66 114.9(13) . . ?
C64 O8 C65 125.4(9) . . ?
C33' C32' O4 102(3) . . ?
O8' C65' C66' 105.0(14) . . ?
C2 O1 C3 110.2(3) . . ?
C1 O2 C2 105.4(4) . . ?
C31 O4 C32 114.8(6) . . ?
C31 O4 C32' 131.9(19) . . ?
C32 O4 C32' 34.9(13) . . ?
C36 O5 C35 108.4(3) . . ?
C35 O6 C34 103.1(3) . . ?

loop_
_geom_bond_atom_site_label_1
_geom_bond_atom_site_label_2
_geom_bond_distance
_geom_bond_site_symmetry_2
_geom_bond_publ_flag
C1 O2 1.410(6) . ?
C1 C4 1.550(7) . ?
C1 C3 1.578(6) . ?
C2 O1 1.407(6) . ?
C2 O2 1.422(5) . ?
C2 C14 1.498(7) . ?
C3 O1 1.424(5) . ?
C3 C31 1.508(6) . ?
C3 C24 1.548(8) . ?
C4 C13 1.317(6) . ?
C4 C5 1.413(7) . ?
C5 C6 1.361(7) . ?
C6 C7 1.366(6) . ?
C7 C12 1.417(7) . ?
C7 C8 1.486(7) . ?
C8 C9 1.340(8) . ?
C9 C10 1.376(9) . ?
C10 C11 1.345(9) . ?
C11 C12 1.355(7) . ?
C12 C13 1.477(7) . ?
C14 C23 1.375(6) . ?
C14 C15 1.401(7) . ?
C15 C16 1.358(8) . ?
C16 C17 1.401(7) . ?
C17 C22 1.405(8) . ?
C17 C18 1.425(8) . ?
C18 C19 1.360(10) . ?
C19 C20 1.422(10) . ?
C20 C21 1.355(8) . ?
C21 C22 1.416(7) . ?
C22 C23 1.424(7) . ?
C24 C25 1.514(7) . ?
C25 C26 1.372(8) . ?
C25 C30 1.379(7) . ?
C26 C27 1.405(10) . ?
C27 C28 1.349(11) . ?
C28 C29 1.334(10) . ?
C29 C30 1.376(8) . ?
C31 O3 1.266(6) . ?
C31 O4 1.278(6) . ?
C34 O6 1.419(4) . ?
C34 C37 1.517(6) . ?
C34 C36 1.572(5) . ?
C35 O6 1.406(4) . ?
C35 O5 1.436(5) . ?
C35 C47 1.499(5) . ?
C36 O5 1.405(4) . ?
C36 C57 1.498(6) . ?
C36 C64 1.502(9) . ?
C37 C38 1.330(5) . ?
C37 C46 1.422(5) . ?
C38 C39 1.449(5) . ?
C39 C40 1.388(6) . ?
C39 C44 1.401(5) . ?
C40 C41 1.378(7) . ?
C41 C42 1.400(7) . ?
C42 C43 1.346(6) . ?
C43 C44 1.441(6) . ?
C44 C45 1.389(6) . ?
C45 C46 1.356(6) . ?
C47 C48 1.364(6) . ?
C47 C56 1.413(6) . ?
C48 C49 1.435(6) . ?
C49 C54 1.406(8) . ?
C49 C50 1.424(7) . ?
C50 C51 1.382(9) . ?
C51 C52 1.394(12) . ?
C52 C53 1.337(11) . ?
C53 C54 1.426(7) . ?
C54 C55 1.401(8) . ?
C55 C56 1.351(6) . ?
C57 C58 1.523(6) . ?
C58 C59 1.378(7) . ?
C58 C63 1.385(6) . ?
C59 C60 1.395(6) . ?
C60 C61 1.376(7) . ?
C61 C62 1.383(7) . ?
C62 C63 1.381(5) . ?
C32 C33 1.351(14) . ?
C32 O4 1.493(8) . ?
C64 O8 1.028(8) . ?
C64 O7 1.541(8) . ?
C65 O8 1.520(12) . ?
C65 C66 1.599(15) . ?
C32' C33' 1.33(2) . ?
C32' O4 1.498(18) . ?
C65' O8' 1.561(13) . ?
C65' C66' 1.60(2) . ?

loop_
_geom_torsion_atom_site_label_1
_geom_torsion_atom_site_label_2
_geom_torsion_atom_site_label_3
_geom_torsion_atom_site_label_4
_geom_torsion
_geom_torsion_site_symmetry_1
_geom_torsion_site_symmetry_2
_geom_torsion_site_symmetry_3
_geom_torsion_site_symmetry_4
_geom_torsion_publ_flag
O2 C1 C3 O1 -24.2(4) . . . . ?
C4 C1 C3 O1 -140.6(4) . . . . ?
O2 C1 C3 C31 92.3(5) . . . . ?
C4 C1 C3 C31 -24.0(7) . . . . ?
O2 C1 C3 C24 -141.5(4) . . . . ?
C4 C1 C3 C24 102.1(5) . . . . ?
O2 C1 C4 C13 142.4(4) . . . . ?
C3 C1 C4 C13 -103.9(5) . . . . ?
O2 C1 C4 C5 -40.3(5) . . . . ?
C3 C1 C4 C5 73.4(6) . . . . ?
C13 C4 C5 C6 0.7(7) . . . . ?
C1 C4 C5 C6 -176.5(4) . . . . ?
C4 C5 C6 C7 -1.1(7) . . . . ?
C5 C6 C7 C12 2.2(8) . . . . ?
C5 C6 C7 C8 -179.7(5) . . . . ?
C6 C7 C8 C9 -178.1(5) . . . . ?
C12 C7 C8 C9 0.1(7) . . . . ?
C7 C8 C9 C10 0.3(9) . . . . ?
C8 C9 C10 C11 -1.5(11) . . . . ?
C9 C10 C11 C12 2.3(11) . . . . ?
C10 C11 C12 C7 -1.9(9) . . . . ?
C10 C11 C12 C13 179.7(6) . . . . ?
C6 C7 C12 C11 178.9(5) . . . . ?
C8 C7 C12 C11 0.7(7) . . . . ?
C6 C7 C12 C13 -2.5(7) . . . . ?
C8 C7 C12 C13 179.3(4) . . . . ?
C5 C4 C13 C12 -1.2(7) . . . . ?
C1 C4 C13 C12 176.0(4) . . . . ?
C11 C12 C13 C4 -179.4(5) . . . . ?
C7 C12 C13 C4 2.0(7) . . . . ?
O1 C2 C14 C23 -31.1(5) . . . . ?
O2 C2 C14 C23 86.8(5) . . . . ?
O1 C2 C14 C15 149.8(4) . . . . ?
O2 C2 C14 C15 -92.4(5) . . . . ?
C23 C14 C15 C16 1.3(8) . . . . ?
C2 C14 C15 C16 -179.5(5) . . . . ?
C14 C15 C16 C17 0.0(9) . . . . ?
C15 C16 C17 C22 -1.1(8) . . . . ?
C15 C16 C17 C18 179.3(5) . . . . ?
C16 C17 C18 C19 177.9(5) . . . . ?
C22 C17 C18 C19 -1.7(7) . . . . ?
C17 C18 C19 C20 1.8(8) . . . . ?
C18 C19 C20 C21 0.0(8) . . . . ?
C19 C20 C21 C22 -1.7(7) . . . . ?
C16 C17 C22 C21 -179.5(4) . . . . ?
C18 C17 C22 C21 0.0(6) . . . . ?
C16 C17 C22 C23 1.0(6) . . . . ?
C18 C17 C22 C23 -179.4(4) . . . . ?
C20 C21 C22 C17 1.7(6) . . . . ?
C20 C21 C22 C23 -178.9(4) . . . . ?
C15 C14 C23 C22 -1.4(6) . . . . ?
C2 C14 C23 C22 179.4(3) . . . . ?
C17 C22 C23 C14 0.3(5) . . . . ?
C21 C22 C23 C14 -179.2(4) . . . . ?
O1 C3 C24 C25 65.0(5) . . . . ?
C31 C3 C24 C25 -57.1(6) . . . . ?
C1 C3 C24 C25 177.5(4) . . . . ?
C3 C24 C25 C26 103.0(7) . . . . ?
C3 C24 C25 C30 -74.8(6) . . . . ?
C30 C25 C26 C27 -0.7(11) . . . . ?
C24 C25 C26 C27 -178.5(7) . . . . ?
C25 C26 C27 C28 0.9(14) . . . . ?
C26 C27 C28 C29 -0.4(13) . . . . ?
C27 C28 C29 C30 -0.3(10) . . . . ?
C28 C29 C30 C25 0.5(8) . . . . ?
C26 C25 C30 C29 0.0(8) . . . . ?
C24 C25 C30 C29 177.9(5) . . . . ?
O1 C3 C31 O3 18.9(6) . . . . ?
C24 C3 C31 O3 141.3(5) . . . . ?
C1 C3 C31 O3 -93.0(5) . . . . ?
O1 C3 C31 O4 -163.1(4) . . . . ?
C24 C3 C31 O4 -40.7(6) . . . . ?
C1 C3 C31 O4 85.0(5) . . . . ?
O6 C34 C36 O5 -22.1(4) . . . . ?
C37 C34 C36 O5 -146.3(3) . . . . ?
O6 C34 C36 C57 -142.0(4) . . . . ?
C37 C34 C36 C57 93.8(5) . . . . ?
O6 C34 C36 C64 91.8(5) . . . . ?
C37 C34 C36 C64 -32.3(5) . . . . ?
O6 C34 C37 C38 -16.1(6) . . . . ?
C36 C34 C37 C38 102.2(4) . . . . ?
O6 C34 C37 C46 163.6(3) . . . . ?
C36 C34 C37 C46 -78.1(5) . . . . ?
C46 C37 C38 C39 -1.4(6) . . . . ?
C34 C37 C38 C39 178.3(4) . . . . ?
C37 C38 C39 C40 -176.9(4) . . . . ?
C37 C38 C39 C44 2.2(6) . . . . ?
C44 C39 C40 C41 -1.1(7) . . . . ?
C38 C39 C40 C41 178.1(5) . . . . ?
C39 C40 C41 C42 -0.9(9) . . . . ?
C40 C41 C42 C43 2.6(9) . . . . ?
C41 C42 C43 C44 -2.2(8) . . . . ?
C40 C39 C44 C45 177.5(5) . . . . ?
C38 C39 C44 C45 -1.7(6) . . . . ?
C40 C39 C44 C43 1.4(6) . . . . ?
C38 C39 C44 C43 -177.8(4) . . . . ?
C42 C43 C44 C45 -175.8(5) . . . . ?
C42 C43 C44 C39 0.2(6) . . . . ?
C39 C44 C45 C46 0.4(7) . . . . ?
C43 C44 C45 C46 176.2(4) . . . . ?
C44 C45 C46 C37 0.6(7) . . . . ?
C38 C37 C46 C45 0.0(7) . . . . ?
C34 C37 C46 C45 -179.7(4) . . . . ?
O6 C35 C47 C48 -112.1(4) . . . . ?
O5 C35 C47 C48 132.0(4) . . . . ?
O6 C35 C47 C56 67.1(4) . . . . ?
O5 C35 C47 C56 -48.8(4) . . . . ?
C56 C47 C48 C49 0.5(5) . . . . ?
C35 C47 C48 C49 179.8(3) . . . . ?
C47 C48 C49 C54 0.7(6) . . . . ?
C47 C48 C49 C50 -179.0(4) . . . . ?
C54 C49 C50 C51 0.9(6) . . . . ?
C48 C49 C50 C51 -179.4(4) . . . . ?
C49 C50 C51 C52 1.1(8) . . . . ?
C50 C51 C52 C53 -0.7(10) . . . . ?
C51 C52 C53 C54 -1.9(11) . . . . ?
C50 C49 C54 C55 179.4(4) . . . . ?
C48 C49 C54 C55 -0.3(6) . . . . ?
C50 C49 C54 C53 -3.2(7) . . . . ?
C48 C49 C54 C53 177.1(4) . . . . ?
C52 C53 C54 C55 -179.0(6) . . . . ?
C52 C53 C54 C49 3.7(9) . . . . ?
C49 C54 C55 C56 -1.4(7) . . . . ?
C53 C54 C55 C56 -178.6(5) . . . . ?
C54 C55 C56 C47 2.7(7) . . . . ?
C48 C47 C56 C55 -2.2(6) . . . . ?
C35 C47 C56 C55 178.6(4) . . . . ?
O5 C36 C57 C58 45.5(6) . . . . ?
C64 C36 C57 C58 -76.5(6) . . . . ?
C34 C36 C57 C58 159.6(4) . . . . ?
C36 C57 C58 C59 -143.1(4) . . . . ?
C36 C57 C58 C63 39.2(6) . . . . ?
C63 C58 C59 C60 0.0(6) . . . . ?
C57 C58 C59 C60 -177.8(4) . . . . ?
C58 C59 C60 C61 0.5(7) . . . . ?
C59 C60 C61 C62 -1.2(7) . . . . ?
C60 C61 C62 C63 1.4(6) . . . . ?
C61 C62 C63 C58 -0.8(6) . . . . ?
C59 C58 C63 C62 0.1(6) . . . . ?
C57 C58 C63 C62 177.8(4) . . . . ?
O5 C36 C64 O8 28.1(10) . . . . ?
C57 C36 C64 O8 152.6(9) . . . . ?
C34 C36 C64 O8 -82.9(10) . . . . ?
O5 C36 C64 O7 -150.7(4) . . . . ?
C57 C36 C64 O7 -26.1(5) . . . . ?
C34 C36 C64 O7 98.4(4) . . . . ?
C36 C64 O8 C65 178.9(8) . . . . ?
O7 C64 O8 C65 -2.5(13) . . . . ?
C66 C65 O8 C64 -75.5(18) . . . . ?
O2 C2 O1 C3 19.6(5) . . . . ?
C14 C2 O1 C3 140.6(4) . . . . ?
C31 C3 O1 C2 -114.7(4) . . . . ?
C24 C3 O1 C2 121.4(4) . . . . ?
C1 C3 O1 C2 2.9(5) . . . . ?
C4 C1 O2 C2 159.4(3) . . . . ?
C3 C1 O2 C2 36.7(4) . . . . ?
O1 C2 O2 C1 -36.3(4) . . . . ?
C14 C2 O2 C1 -157.6(3) . . . . ?
O3 C31 O4 C32 3.6(8) . . . . ?
C3 C31 O4 C32 -174.4(5) . . . . ?
O3 C31 O4 C32' -33(2) . . . . ?
C3 C31 O4 C32' 148.6(19) . . . . ?
C33 C32 O4 C31 -93.5(11) . . . . ?
C33 C32 O4 C32' 35(3) . . . . ?
C33' C32' O4 C31 104(4) . . . . ?
C33' C32' O4 C32 31(4) . . . . ?
C57 C36 O5 C35 115.0(4) . . . . ?
C64 C36 O5 C35 -119.6(4) . . . . ?
C34 C36 O5 C35 -4.0(4) . . . . ?
O6 C35 O5 C36 29.3(4) . . . . ?
C47 C35 O5 C36 149.2(3) . . . . ?
O5 C35 O6 C34 -43.8(4) . . . . ?
C47 C35 O6 C34 -163.9(3) . . . . ?
C37 C34 O6 C35 166.5(3) . . . . ?
C36 C34 O6 C35 40.1(4) . . . . ?
